data_2229176
loop_
_publ_author_name
'Li, Tian-Yi'
'Zeng, Peng-Tao'

_publ_section_title
;
 3-Chloro-<i>N</i>'-(3-ethoxy-2-hydroxybenzylidene)benzohydrazide
 monohydrate
;
_journal_coeditor_code OM2396
_journal_issue 2
_journal_name_full 'Acta Crystallographica Section E'
_journal_page_first o377
_journal_paper_doi 10.1107/S160053681100122X
_journal_volume 67
_journal_year 2011
_chemical_formula_iupac 'C16 H15 Cl N2 O3, H2 O1'
_chemical_formula_moiety 'C16 H15 Cl N2 O3, H2 O1'
_chemical_formula_sum 'C16 H17 Cl N2 O4'
_chemical_formula_weight 336.77
_chemical_name_systematic
;
3-Chloro-<i>N</i>'-(3-ethoxy-2-hydroxybenzylidene)benzohydrazide monohydrate
;
_space_group_IT_number 19
_symmetry_cell_setting orthorhombic
_symmetry_space_group_name_Hall 'P 2ac 2ab'
_symmetry_space_group_name_H-M 'P 21 21 21'
_atom_sites_solution_hydrogens geom
_atom_sites_solution_primary direct
_atom_sites_solution_secondary difmap
_audit_creation_method SHELXL-97
_cell_angle_alpha 90.00
_cell_angle_beta 90.00
_cell_angle_gamma 90.00
_cell_formula_units_Z 4
_cell_length_a 4.631(2)
_cell_length_b 13.558(3)
_cell_length_c 25.478(3)
_cell_measurement_reflns_used 705
_cell_measurement_temperature 298(2)
_cell_measurement_theta_max 24.5
_cell_measurement_theta_min 2.6
_cell_volume 1599.7(8)
_computing_cell_refinement 'SAINT (Bruker, 2005)'
_computing_data_collection 'APEX2 (Bruker, 2005)'
_computing_data_reduction 'SAINT (Bruker, 2005)'
_computing_molecular_graphics 'SHELXTL (Sheldrick, 2008)'
_computing_publication_material 'SHELXL97 (Sheldrick, 2008)'
_computing_structure_refinement 'SHELXL97 (Sheldrick, 2008)'
_computing_structure_solution 'SHELXS97 (Sheldrick, 2008)'
_diffrn_ambient_temperature 298(2)
_diffrn_measured_fraction_theta_full 0.996
_diffrn_measured_fraction_theta_max 0.996
_diffrn_measurement_device_type
;
Bruker APEXII CCD area-detector
;
_diffrn_measurement_method \w
_diffrn_radiation_monochromator graphite
_diffrn_radiation_source 'fine-focus sealed tube'
_diffrn_radiation_type MoK\a
_diffrn_radiation_wavelength 0.71073
_diffrn_reflns_av_R_equivalents 0.0852
_diffrn_reflns_av_sigmaI/netI 0.1516
_diffrn_reflns_limit_h_max 5
_diffrn_reflns_limit_h_min -5
_diffrn_reflns_limit_k_max 17
_diffrn_reflns_limit_k_min -12
_diffrn_reflns_limit_l_max 29
_diffrn_reflns_limit_l_min -32
_diffrn_reflns_number 8650
_diffrn_reflns_theta_full 27.00
_diffrn_reflns_theta_max 27.00
_diffrn_reflns_theta_min 2.19
_diffrn_standards_number 0
_exptl_absorpt_coefficient_mu 0.261
_exptl_absorpt_correction_T_max 0.9497
_exptl_absorpt_correction_T_min 0.9425
_exptl_absorpt_correction_type multi-scan
_exptl_absorpt_process_details '(SADABS; Bruker, 2005)'
_exptl_crystal_colour colorless
_exptl_crystal_density_diffrn 1.398
_exptl_crystal_density_method 'not measured'
_exptl_crystal_description block
_exptl_crystal_F_000 704
_exptl_crystal_size_max 0.23
_exptl_crystal_size_mid 0.22
_exptl_crystal_size_min 0.20
_refine_diff_density_max 0.200
_refine_diff_density_min -0.177
_refine_ls_abs_structure_details 'Flack (1983), 1399 Friedel pairs'
_refine_ls_abs_structure_Flack 0.25(16)
_refine_ls_extinction_method none
_refine_ls_goodness_of_fit_ref 1.004
_refine_ls_hydrogen_treatment mixed
_refine_ls_matrix_type full
_refine_ls_number_parameters 219
_refine_ls_number_reflns 3460
_refine_ls_number_restraints 4
_refine_ls_restrained_S_all 1.003
_refine_ls_R_factor_all 0.1947
_refine_ls_R_factor_gt 0.0672
_refine_ls_shift/su_max 0.002
_refine_ls_shift/su_max_lt 0.001
_refine_ls_shift/su_mean 0.001
_refine_ls_structure_factor_coef Fsqd
_refine_ls_weighting_details 'calc w=1/[\s^2^(Fo^2^)+(0.0181P)^2^] where P=(Fo^2^+2Fc^2^)/3'
_refine_ls_weighting_scheme calc
_refine_ls_wR_factor_gt 0.1174
_refine_ls_wR_factor_ref 0.1576
_reflns_number_gt 1391
_reflns_number_total 3460
_reflns_threshold_expression I>2\s(I)
_cod_data_source_file om2396.cif
_cod_data_source_block I
_cod_database_code 2229176
_cod_database_fobs_code 2229176

loop_
_symmetry_equiv_pos_as_xyz
'x, y, z'
'-x+1/2, -y, z+1/2'
'-x, y+1/2, -z+1/2'
'x+1/2, -y+1/2, -z'

loop_
_atom_site_type_symbol
_atom_site_label
_atom_site_fract_x
_atom_site_fract_y
_atom_site_fract_z
_atom_site_U_iso_or_equiv
_atom_site_adp_type
_atom_site_calc_flag
_atom_site_refinement_flags
_atom_site_occupancy
_atom_site_disorder_assembly
_atom_site_disorder_group
Cl Cl1 -0.1754(4) 0.65889(10) 0.04444(6) 0.1007(7) Uani d . 1 . .
N N1 0.7745(10) 0.8171(3) 0.26638(17) 0.0663(13) Uani d . 1 . .
N N2 0.5846(11) 0.8403(3) 0.22645(18) 0.0638(13) Uani d D 1 . .
O O1 1.3750(8) 0.6775(2) 0.41318(14) 0.0680(10) Uani d . 1 . .
O O2 1.0189(9) 0.6980(2) 0.33554(13) 0.0656(10) Uani d . 1 . .
H H2A 0.8935 0.7128 0.3142 0.098 Uiso calc R 1 . .
O O3 0.4905(10) 0.6809(3) 0.20923(14) 0.0907(13) Uani d . 1 . .
O O4 0.4271(12) 0.5540(2) 0.29094(15) 0.0892(14) Uani d D 1 . .
C C1 1.1199(12) 0.8733(4) 0.3283(2) 0.0550(14) Uani d . 1 . .
C C2 1.1601(12) 0.7804(4) 0.3510(2) 0.0541(13) Uani d . 1 . .
C C3 1.3572(13) 0.7715(4) 0.3925(2) 0.0560(14) Uani d . 1 . .
C C4 1.5152(12) 0.8508(4) 0.4093(2) 0.0636(14) Uani d . 1 . .
H H4 1.6523 0.8430 0.4357 0.076 Uiso calc R 1 . .
C C5 1.4701(14) 0.9427(4) 0.3869(2) 0.0714(17) Uani d . 1 . .
H H5 1.5733 0.9970 0.3989 0.086 Uiso calc R 1 . .
C C6 1.2753(14) 0.9537(4) 0.3474(2) 0.0704(17) Uani d . 1 . .
H H6 1.2452 1.0158 0.3329 0.085 Uiso calc R 1 . .
C C7 1.5824(12) 0.6631(4) 0.4544(2) 0.0704(16) Uani d . 1 . .
H H7A 1.5512 0.7105 0.4823 0.084 Uiso calc R 1 . .
H H7B 1.7767 0.6717 0.4409 0.084 Uiso calc R 1 . .
C C8 1.5442(15) 0.5608(3) 0.4746(2) 0.0836(19) Uani d . 1 . .
H H8A 1.3503 0.5527 0.4873 0.125 Uiso calc R 1 . .
H H8B 1.6777 0.5493 0.5028 0.125 Uiso calc R 1 . .
H H8C 1.5801 0.5144 0.4469 0.125 Uiso calc R 1 . .
C C9 0.9160(13) 0.8890(4) 0.2864(2) 0.0655(17) Uani d . 1 . .
H H9 0.8865 0.9525 0.2737 0.079 Uiso calc R 1 . .
C C10 0.4512(14) 0.7692(4) 0.1998(2) 0.0634(16) Uani d . 1 . .
C C11 0.2476(12) 0.7998(4) 0.1579(2) 0.0538(13) Uani d . 1 . .
C C12 0.1420(14) 0.7273(4) 0.1251(2) 0.0660(16) Uani d . 1 . .
H H12 0.1992 0.6622 0.1297 0.079 Uiso calc R 1 . .
C C13 -0.0471(14) 0.7514(4) 0.0857(2) 0.0619(16) Uani d . 1 . .
C C14 -0.1410(12) 0.8456(4) 0.0778(2) 0.0639(15) Uani d . 1 . .
H H14 -0.2718 0.8602 0.0512 0.077 Uiso calc R 1 . .
C C15 -0.0362(13) 0.9190(4) 0.1104(2) 0.0612(15) Uani d . 1 . .
H H15 -0.0954 0.9839 0.1055 0.073 Uiso calc R 1 . .
C C16 0.1542(13) 0.8968(3) 0.1499(2) 0.0568(14) Uani d . 1 . .
H H16 0.2222 0.9468 0.1716 0.068 Uiso calc R 1 . .
H H2 0.569(12) 0.9055(11) 0.2203(18) 0.080 Uiso d D 1 . .
H H4A 0.437(12) 0.586(3) 0.2626(9) 0.080 Uiso d D 1 . .
H H4B 0.334(10) 0.589(3) 0.3130(13) 0.080 Uiso d D 1 . .

loop_
_atom_site_aniso_label
_atom_site_aniso_U_11
_atom_site_aniso_U_22
_atom_site_aniso_U_33
_atom_site_aniso_U_12
_atom_site_aniso_U_13
_atom_site_aniso_U_23
Cl1 0.1293(16) 0.0775(10) 0.0952(12) -0.0177(11) -0.0022(11) -0.0238(9)
N1 0.062(3) 0.088(3) 0.049(3) 0.024(3) 0.009(3) 0.009(3)
N2 0.065(4) 0.066(3) 0.060(3) 0.015(3) 0.004(3) 0.008(3)
O1 0.066(3) 0.062(2) 0.076(2) -0.006(2) -0.018(2) 0.0077(19)
O2 0.059(3) 0.063(2) 0.074(3) 0.001(2) -0.017(2) -0.0018(19)
O3 0.124(4) 0.061(2) 0.086(3) 0.020(3) -0.003(3) 0.018(2)
O4 0.138(4) 0.055(2) 0.075(3) 0.009(3) 0.017(3) 0.004(2)
C1 0.040(3) 0.061(3) 0.064(4) 0.011(3) 0.012(3) 0.006(3)
C2 0.041(3) 0.063(3) 0.058(3) -0.002(3) 0.008(3) -0.005(3)
C3 0.054(4) 0.051(3) 0.063(4) 0.001(3) 0.001(3) -0.004(3)
C4 0.055(4) 0.076(4) 0.060(3) -0.006(4) 0.007(3) -0.007(3)
C5 0.068(5) 0.057(4) 0.089(5) -0.003(3) 0.017(4) -0.011(3)
C6 0.071(5) 0.058(3) 0.083(5) 0.010(4) 0.021(4) 0.006(3)
C7 0.063(4) 0.079(4) 0.069(4) 0.001(3) -0.022(4) -0.003(3)
C8 0.095(5) 0.069(4) 0.087(4) -0.007(4) -0.028(4) 0.011(3)
C9 0.056(5) 0.076(4) 0.064(4) 0.016(3) 0.012(3) 0.010(3)
C10 0.071(5) 0.060(4) 0.060(4) 0.007(4) 0.015(3) 0.007(3)
C11 0.058(4) 0.051(3) 0.053(3) 0.001(3) 0.008(3) 0.002(3)
C12 0.073(4) 0.056(3) 0.069(4) 0.012(4) 0.013(4) 0.005(3)
C13 0.070(4) 0.052(3) 0.063(4) -0.013(3) 0.008(4) -0.008(3)
C14 0.064(4) 0.065(3) 0.063(4) 0.006(4) 0.001(3) 0.003(3)
C15 0.066(4) 0.051(3) 0.067(4) 0.000(3) -0.008(4) 0.003(3)
C16 0.066(4) 0.049(3) 0.055(3) -0.002(3) 0.007(3) -0.005(3)

loop_
_atom_type_symbol
_atom_type_description
_atom_type_scat_dispersion_real
_atom_type_scat_dispersion_imag
_atom_type_scat_source
C C 0.0033 0.0016 'International Tables Vol C Tables 4.2.6.8 and 6.1.1.4'
H H 0.0000 0.0000 'International Tables Vol C Tables 4.2.6.8 and 6.1.1.4'
N N 0.0061 0.0033 'International Tables Vol C Tables 4.2.6.8 and 6.1.1.4'
O O 0.0106 0.0060 'International Tables Vol C Tables 4.2.6.8 and 6.1.1.4'
Cl Cl 0.1484 0.1585 'International Tables Vol C Tables 4.2.6.8 and 6.1.1.4'

loop_
_geom_angle_atom_site_label_1
_geom_angle_atom_site_label_2
_geom_angle_atom_site_label_3
_geom_angle_site_symmetry_1
_geom_angle_site_symmetry_3
_geom_angle
_geom_angle_publ_flag
C9 N1 N2 . . 116.5(5) ?
C10 N2 N1 . . 120.4(4) ?
C10 N2 H2 . . 126(3) ?
N1 N2 H2 . . 114(4) ?
C3 O1 C7 . . 116.4(4) ?
C2 O2 H2A . . 109.5 ?
H4A O4 H4B . . 108(2) ?
C6 C1 C2 . . 119.3(5) ?
C6 C1 C9 . . 118.8(5) ?
C2 C1 C9 . . 121.8(5) ?
O2 C2 C1 . . 123.9(5) ?
O2 C2 C3 . . 117.6(5) ?
C1 C2 C3 . . 118.5(5) ?
C4 C3 O1 . . 125.0(5) ?
C4 C3 C2 . . 121.1(5) ?
O1 C3 C2 . . 113.9(5) ?
C3 C4 C5 . . 119.8(5) ?
C3 C4 H4 . . 120.1 ?
C5 C4 H4 . . 120.1 ?
C6 C5 C4 . . 120.2(6) ?
C6 C5 H5 . . 119.9 ?
C4 C5 H5 . . 119.9 ?
C5 C6 C1 . . 121.1(5) ?
C5 C6 H6 . . 119.5 ?
C1 C6 H6 . . 119.5 ?
O1 C7 C8 . . 107.5(4) ?
O1 C7 H7A . . 110.2 ?
C8 C7 H7A . . 110.2 ?
O1 C7 H7B . . 110.2 ?
C8 C7 H7B . . 110.2 ?
H7A C7 H7B . . 108.5 ?
C7 C8 H8A . . 109.5 ?
C7 C8 H8B . . 109.5 ?
H8A C8 H8B . . 109.5 ?
C7 C8 H8C . . 109.5 ?
H8A C8 H8C . . 109.5 ?
H8B C8 H8C . . 109.5 ?
N1 C9 C1 . . 121.2(5) ?
N1 C9 H9 . . 119.4 ?
C1 C9 H9 . . 119.4 ?
O3 C10 N2 . . 122.4(6) ?
O3 C10 C11 . . 120.3(6) ?
N2 C10 C11 . . 117.3(5) ?
C12 C11 C16 . . 118.1(5) ?
C12 C11 C10 . . 117.5(5) ?
C16 C11 C10 . . 124.4(5) ?
C13 C12 C11 . . 120.0(5) ?
C13 C12 H12 . . 120.0 ?
C11 C12 H12 . . 120.0 ?
C14 C13 C12 . . 122.3(5) ?
C14 C13 Cl1 . . 118.4(5) ?
C12 C13 Cl1 . . 119.3(4) ?
C13 C14 C15 . . 118.2(5) ?
C13 C14 H14 . . 120.9 ?
C15 C14 H14 . . 120.9 ?
C16 C15 C14 . . 120.6(5) ?
C16 C15 H15 . . 119.7 ?
C14 C15 H15 . . 119.7 ?
C15 C16 C11 . . 120.8(5) ?
C15 C16 H16 . . 119.6 ?
C11 C16 H16 . . 119.6 ?

loop_
_geom_bond_atom_site_label_1
_geom_bond_atom_site_label_2
_geom_bond_site_symmetry_2
_geom_bond_distance
_geom_bond_publ_flag
Cl1 C13 . 1.741(5) ?
N1 C9 . 1.281(6) ?
N1 N2 . 1.381(6) ?
N2 C10 . 1.331(6) ?
N2 H2 . 0.901(10) ?
O1 C3 . 1.381(5) ?
O1 C7 . 1.436(5) ?
O2 C2 . 1.354(5) ?
O2 H2A . 0.8200 ?
O3 C10 . 1.234(5) ?
O4 H4A . 0.84(3) ?
O4 H4B . 0.85(4) ?
C1 C6 . 1.394(7) ?
C1 C2 . 1.399(6) ?
C1 C9 . 1.440(7) ?
C2 C3 . 1.402(7) ?
C3 C4 . 1.369(6) ?
C4 C5 . 1.386(7) ?
C4 H4 . 0.9300 ?
C5 C6 . 1.360(7) ?
C5 H5 . 0.9300 ?
C6 H6 . 0.9300 ?
C7 C8 . 1.491(6) ?
C7 H7A . 0.9700 ?
C7 H7B . 0.9700 ?
C8 H8A . 0.9600 ?
C8 H8B . 0.9600 ?
C8 H8C . 0.9600 ?
C9 H9 . 0.9300 ?
C10 C11 . 1.485(7) ?
C11 C12 . 1.379(6) ?
C11 C16 . 1.399(6) ?
C12 C13 . 1.371(7) ?
C12 H12 . 0.9300 ?
C13 C14 . 1.365(6) ?
C14 C15 . 1.384(6) ?
C14 H14 . 0.9300 ?
C15 C16 . 1.370(7) ?
C15 H15 . 0.9300 ?
C16 H16 . 0.9300 ?

loop_
_geom_hbond_atom_site_label_D
_geom_hbond_atom_site_label_H
_geom_hbond_atom_site_label_A
_geom_hbond_site_symmetry_A
_geom_hbond_distance_DH
_geom_hbond_distance_HA
_geom_hbond_distance_DA
_geom_hbond_angle_DHA
O2 H2A N1 . 0.82 1.95 2.645(6) 142
N2 H2 O4 3_655 0.901(10) 2.034(13) 2.932(5) 175(5)
O4 H4A O3 . 0.84(3) 1.886(16) 2.717(5) 167(5)
O4 H4B O2 1_455 0.85(4) 2.16(2) 2.945(5) 154(4)

loop_
_cod_related_entry_id
_cod_related_entry_database
_cod_related_entry_code
1 ChemSpider 30656481
